data_7058452
loop_
_publ_author_name
'Harinath, Adimulam'
'Banerjee, Indrani'
'Bhattacharjee, Jayeeta'
'Panda, Tarun K.'

_publ_section_title
;
 Aluminium complex-catalysed hydroboration of alkenes and alkynes
;
_journal_issue 26
_journal_name_full 'New Journal of Chemistry'
_journal_page_first 10531
_journal_paper_doi 10.1039/C9NJ01859J
_journal_volume 43
_journal_year 2019
_chemical_formula_moiety 'C20 H22 Al N2 P Se'
_chemical_formula_sum 'C20 H22 Al N2 P Se'
_chemical_formula_weight 427.30
_space_group_crystal_system monoclinic
_space_group_IT_number 14
_space_group_name_Hall '-P 2yn'
_space_group_name_H-M_alt 'P 1 21/n 1'
_symmetry_space_group_name_Hall '-P 2yn'
_symmetry_space_group_name_H-M 'P 1 21/n 1'
_atom_sites_solution_hydrogens geom
_audit_creation_method SHELXL-2016/6
_audit_update_record
;
2019-04-11 deposited with the CCDC.    2019-06-06 downloaded from the CCDC.
;
_cell_angle_alpha 90
_cell_angle_beta 103.371(2)
_cell_angle_gamma 90
_cell_formula_units_Z 4
_cell_length_a 9.59060(10)
_cell_length_b 13.1698(2)
_cell_length_c 16.0726(2)
_cell_measurement_reflns_used 4568
_cell_measurement_temperature 150(2)
_cell_measurement_theta_max 71.2666
_cell_measurement_theta_min 3.3530
_cell_volume 1975.04(5)
_computing_cell_refinement
'CrysAlisPro, Agilent Technologies,Version 1.171.35.19 (release 27-10-2011CrysAlis171 .NET)(compiled Oct 27'
_computing_data_collection
'CrysAlisPro, Agilent Technologies,Version 1.171.35.19 (release 27-10-2011CrysAlis171 .NET)(compiled Oct 27'
_computing_data_reduction
'CrysAlisPro, Agilent Technologies,Version 1.171.35.19 (release 27-10-2011CrysAlis171 .NET)(compiled Oct 27'
_computing_molecular_graphics 'ORTEP III & Olex 2.1'
_computing_publication_material WinGX
_computing_structure_refinement 'SHELXL-2016/6 (Sheldrick, 2016)'
_computing_structure_solution 'SHELXL-2016/6 (Sheldrick, 2016)'
_diffrn_ambient_temperature 150(2)
_diffrn_measured_fraction_theta_full 0.997
_diffrn_measured_fraction_theta_max 0.977
_diffrn_measurement_device_type 'SuperNova, Dual, Cu at zero, Eos'
_diffrn_radiation_type CuK\a
_diffrn_radiation_wavelength 1.54184
_diffrn_reflns_av_R_equivalents 0.0177
_diffrn_reflns_av_unetI/netI 0.0243
_diffrn_reflns_Laue_measured_fraction_full 0.997
_diffrn_reflns_Laue_measured_fraction_max 0.977
_diffrn_reflns_limit_h_max 11
_diffrn_reflns_limit_h_min -11
_diffrn_reflns_limit_k_max 16
_diffrn_reflns_limit_k_min -14
_diffrn_reflns_limit_l_max 19
_diffrn_reflns_limit_l_min -16
_diffrn_reflns_number 7011
_diffrn_reflns_point_group_measured_fraction_full 0.997
_diffrn_reflns_point_group_measured_fraction_max 0.977
_diffrn_reflns_theta_full 67.684
_diffrn_reflns_theta_max 71.407
_diffrn_reflns_theta_min 4.389
_diffrn_source 'SuperNova (Cu) X-ray Source'
_exptl_absorpt_coefficient_mu 3.799
_exptl_crystal_colour colorless
_exptl_crystal_density_diffrn 1.437
_exptl_crystal_description block
_exptl_crystal_F_000 872
_exptl_crystal_size_max 0.28
_exptl_crystal_size_mid 0.25
_exptl_crystal_size_min 0.21
_refine_diff_density_max 0.361
_refine_diff_density_min -0.553
_refine_diff_density_rms 0.068
_refine_ls_extinction_coef 0.0036(2)
_refine_ls_extinction_expression Fc^*^=kFc[1+0.001xFc^2^\l^3^/sin(2\q)]^-1/4^
_refine_ls_extinction_method 'SHELXL-2016/6 (Sheldrick 2016)'
_refine_ls_goodness_of_fit_ref 1.037
_refine_ls_hydrogen_treatment constr
_refine_ls_matrix_type full
_refine_ls_number_parameters 229
_refine_ls_number_reflns 3753
_refine_ls_number_restraints 0
_refine_ls_restrained_S_all 1.037
_refine_ls_R_factor_all 0.0331
_refine_ls_R_factor_gt 0.0311
_refine_ls_shift/su_max 0.001
_refine_ls_shift/su_mean 0.000
_refine_ls_structure_factor_coef Fsqd
_refine_ls_weighting_details 'w=1/[\s^2^(Fo^2^)+(0.0561P)^2^+0.4454P] where P=(Fo^2^+2Fc^2^)/3'
_refine_ls_weighting_scheme calc
_refine_ls_wR_factor_gt 0.0840
_refine_ls_wR_factor_ref 0.0858
_reflns_Friedel_coverage 0.000
_reflns_number_gt 3488
_reflns_number_total 3753
_reflns_threshold_expression 'I > 2\s(I)'
_cod_data_source_file c9nj01859j2.cif
_cod_data_source_block 1
_cod_depositor_comments 'Adding full bibliography for 7058452.cif.'
_cod_database_code 7058452
_shelx_shelxl_version_number 2016/6
_shelx_space_group_comment
;
The symmetry employed for this shelxl refinement is uniquely defined
by the following loop, which should always be used as a source of
symmetry information in preference to the above space-group names.
They are only intended as comments.
;

loop_
_space_group_symop_operation_xyz
'x, y, z'
'-x+1/2, y+1/2, -z+1/2'
'-x, -y, -z'
'x-1/2, -y-1/2, z-1/2'

loop_
_atom_site_label
_atom_site_type_symbol
_atom_site_fract_x
_atom_site_fract_y
_atom_site_fract_z
_atom_site_U_iso_or_equiv
_atom_site_adp_type
_atom_site_occupancy
_atom_site_site_symmetry_order
_atom_site_calc_flag
_atom_site_refinement_flags_posn
_atom_site_refinement_flags_adp
Al1 Al 0.82566(5) 0.34691(4) 0.05795(3) 0.01959(14) Uani 1 1 d . .
Se1 Se 0.96138(2) 0.24683(2) 0.24786(2) 0.02876(11) Uani 1 1 d . .
P1 P 0.87712(5) 0.39508(3) 0.24986(3) 0.01868(13) Uani 1 1 d . .
N1 N 0.71426(14) 0.46088(12) -0.00906(9) 0.0197(3) Uani 1 1 d . .
N2 N 0.81273(16) 0.43025(11) 0.15111(9) 0.0195(3) Uani 1 1 d . .
C1 C 0.7057(2) 0.22646(16) 0.02400(14) 0.0295(4) Uani 1 1 d . .
H1A H 0.645112 0.216472 0.063225 0.044 Uiso 1 1 calc R U
H1B H 0.765763 0.167987 0.024835 0.044 Uiso 1 1 calc R U
H1C H 0.647480 0.235972 -0.032658 0.044 Uiso 1 1 calc R U
C2 C 1.0105(2) 0.35175(17) 0.02502(14) 0.0325(5) Uani 1 1 d . .
H2A H 1.001684 0.393536 -0.024862 0.049 Uiso 1 1 calc R U
H2B H 1.037924 0.284307 0.012702 0.049 Uiso 1 1 calc R U
H2C H 1.082054 0.379759 0.071135 0.049 Uiso 1 1 calc R U
C3 C 0.67024(19) 0.46455(16) -0.09500(12) 0.0260(4) Uani 1 1 d . .
H3 H 0.686380 0.408719 -0.126933 0.031 Uiso 1 1 calc R U
C4 C 0.6024(2) 0.54811(17) -0.13680(13) 0.0299(4) Uani 1 1 d . .
H4 H 0.573634 0.549266 -0.196166 0.036 Uiso 1 1 calc R U
C5 C 0.5773(2) 0.63117(16) -0.08856(13) 0.0294(4) Uani 1 1 d . .
H5 H 0.531518 0.688669 -0.115395 0.035 Uiso 1 1 calc R U
C6 C 0.62122(19) 0.62729(15) -0.00049(13) 0.0253(4) Uani 1 1 d . .
H6 H 0.604422 0.681718 0.032749 0.030 Uiso 1 1 calc R U
C7 C 0.69097(17) 0.54067(14) 0.03772(11) 0.0193(4) Uani 1 1 d . .
C8 C 0.74689(19) 0.53060(14) 0.13249(11) 0.0206(4) Uani 1 1 d . .
H8A H 0.817293 0.583147 0.153068 0.025 Uiso 1 1 calc R U
H8B H 0.669029 0.538367 0.161229 0.025 Uiso 1 1 calc R U
C9 C 1.01056(18) 0.48637(14) 0.30124(12) 0.0209(4) Uani 1 1 d . .
C10 C 1.0835(2) 0.54266(16) 0.25130(12) 0.0272(4) Uani 1 1 d . .
H10 H 1.061154 0.534230 0.192249 0.033 Uiso 1 1 calc R U
C11 C 1.1897(2) 0.61142(17) 0.28911(14) 0.0326(5) Uani 1 1 d . .
H11 H 1.237225 0.649334 0.255398 0.039 Uiso 1 1 calc R U
C12 C 1.2241(2) 0.62306(17) 0.37704(14) 0.0321(5) Uani 1 1 d . .
H12 H 1.294460 0.669317 0.402375 0.039 Uiso 1 1 calc R U
C13 C 1.1546(2) 0.56636(18) 0.42734(13) 0.0332(5) Uani 1 1 d . .
H13 H 1.179112 0.573942 0.486458 0.040 Uiso 1 1 calc R U
C14 C 1.0483(2) 0.49806(16) 0.38994(12) 0.0270(4) Uani 1 1 d . .
H14 H 1.002037 0.459893 0.424145 0.032 Uiso 1 1 calc R U
C15 C 0.73375(19) 0.40286(14) 0.30647(11) 0.0211(4) Uani 1 1 d . .
C16 C 0.6523(2) 0.31630(15) 0.31203(13) 0.0284(4) Uani 1 1 d . .
H16 H 0.678443 0.254325 0.292423 0.034 Uiso 1 1 calc R U
C17 C 0.5326(2) 0.32207(17) 0.34662(14) 0.0348(5) Uani 1 1 d . .
H17 H 0.479014 0.263988 0.350058 0.042 Uiso 1 1 calc R U
C18 C 0.4927(2) 0.41363(17) 0.37592(13) 0.0323(5) Uani 1 1 d . .
H18 H 0.412915 0.417045 0.399490 0.039 Uiso 1 1 calc R U
C19 C 0.5715(2) 0.50040(16) 0.37020(12) 0.0282(4) Uani 1 1 d . .
H19 H 0.543996 0.562248 0.389315 0.034 Uiso 1 1 calc R U
C20 C 0.69212(19) 0.49505(14) 0.33578(11) 0.0226(4) Uani 1 1 d . .
H20 H 0.745140 0.553394 0.332369 0.027 Uiso 1 1 calc R U

loop_
_atom_site_aniso_label
_atom_site_aniso_U_11
_atom_site_aniso_U_22
_atom_site_aniso_U_33
_atom_site_aniso_U_23
_atom_site_aniso_U_13
_atom_site_aniso_U_12
Al1 0.0184(3) 0.0191(3) 0.0208(3) -0.00265(19) 0.0035(2) 0.00068(19)
Se1 0.03173(16) 0.01993(15) 0.03252(16) -0.00075(7) 0.00312(11) 0.00792(7)
P1 0.0194(2) 0.0171(2) 0.0186(2) -0.00011(16) 0.00245(17) 0.00154(16)
N1 0.0163(7) 0.0227(8) 0.0197(7) -0.0005(6) 0.0034(6) -0.0022(5)
N2 0.0211(7) 0.0176(7) 0.0190(7) 0.0005(6) 0.0030(6) 0.0021(6)
C1 0.0300(10) 0.0213(9) 0.0334(10) -0.0027(8) -0.0004(8) -0.0004(8)
C2 0.0270(10) 0.0376(12) 0.0349(11) -0.0013(9) 0.0110(9) 0.0058(8)
C3 0.0231(9) 0.0333(11) 0.0207(9) -0.0022(7) 0.0036(7) -0.0031(8)
C4 0.0239(9) 0.0410(12) 0.0230(9) 0.0064(8) 0.0018(8) -0.0021(8)
C5 0.0217(9) 0.0330(11) 0.0316(10) 0.0116(8) 0.0024(8) 0.0015(8)
C6 0.0198(8) 0.0246(10) 0.0313(10) 0.0047(8) 0.0053(7) 0.0014(7)
C7 0.0145(7) 0.0209(9) 0.0231(9) 0.0015(7) 0.0054(7) -0.0023(6)
C8 0.0213(8) 0.0184(9) 0.0220(9) -0.0004(7) 0.0047(7) 0.0026(7)
C9 0.0183(8) 0.0203(9) 0.0230(9) -0.0017(7) 0.0026(7) 0.0031(7)
C10 0.0221(9) 0.0349(11) 0.0249(9) -0.0017(8) 0.0057(7) -0.0024(8)
C11 0.0239(9) 0.0361(12) 0.0388(11) -0.0008(9) 0.0089(8) -0.0069(8)
C12 0.0206(9) 0.0327(11) 0.0402(12) -0.0098(9) 0.0010(8) -0.0027(8)
C13 0.0266(10) 0.0438(13) 0.0261(10) -0.0077(9) -0.0002(8) -0.0004(9)
C14 0.0260(9) 0.0323(11) 0.0218(9) 0.0001(8) 0.0038(8) 0.0008(8)
C15 0.0213(8) 0.0219(9) 0.0191(8) 0.0033(7) 0.0025(7) 0.0008(7)
C16 0.0320(10) 0.0201(9) 0.0336(10) 0.0041(8) 0.0082(8) -0.0002(8)
C17 0.0336(10) 0.0327(11) 0.0399(11) 0.0114(9) 0.0123(9) -0.0069(9)
C18 0.0271(10) 0.0421(12) 0.0298(10) 0.0072(9) 0.0113(8) 0.0001(9)
C19 0.0257(9) 0.0333(11) 0.0258(9) -0.0018(8) 0.0066(8) 0.0019(8)
C20 0.0216(8) 0.0232(9) 0.0219(9) -0.0006(7) 0.0024(7) -0.0008(7)

loop_
_atom_type_symbol
_atom_type_description
_atom_type_scat_dispersion_real
_atom_type_scat_dispersion_imag
_atom_type_scat_source
Al Al 0.2130 0.2455 'International Tables Vol C Tables 4.2.6.8 and 6.1.1.4'
Se Se -0.7943 1.1372 'International Tables Vol C Tables 4.2.6.8 and 6.1.1.4'
P P 0.2955 0.4335 'International Tables Vol C Tables 4.2.6.8 and 6.1.1.4'
N N 0.0311 0.0180 'International Tables Vol C Tables 4.2.6.8 and 6.1.1.4'
O O 0.0492 0.0322 'International Tables Vol C Tables 4.2.6.8 and 6.1.1.4'
B B 0.0090 0.0039 'International Tables Vol C Tables 4.2.6.8 and 6.1.1.4'
C C 0.0181 0.0091 'International Tables Vol C Tables 4.2.6.8 and 6.1.1.4'
H H 0.0000 0.0000 'International Tables Vol C Tables 4.2.6.8 and 6.1.1.4'

loop_
_geom_angle_atom_site_label_1
_geom_angle_atom_site_label_2
_geom_angle_atom_site_label_3
_geom_angle
N2 Al1 C1 123.37(8)
N2 Al1 C2 115.13(8)
C1 Al1 C2 117.32(9)
N2 Al1 N1 82.30(6)
C1 Al1 N1 104.51(8)
C2 Al1 N1 103.47(8)
N2 P1 C9 108.90(8)
N2 P1 C15 108.11(8)
C9 P1 C15 105.72(8)
N2 P1 Se1 107.89(6)
C9 P1 Se1 112.80(6)
C15 P1 Se1 113.27(6)
C7 N1 C3 119.54(16)
C7 N1 Al1 115.00(12)
C3 N1 Al1 125.35(13)
C8 N2 P1 120.20(12)
C8 N2 Al1 117.88(11)
P1 N2 Al1 121.89(9)
Al1 C1 H1A 109.5
Al1 C1 H1B 109.5
H1A C1 H1B 109.5
Al1 C1 H1C 109.5
H1A C1 H1C 109.5
H1B C1 H1C 109.5
Al1 C2 H2A 109.5
Al1 C2 H2B 109.5
H2A C2 H2B 109.5
Al1 C2 H2C 109.5
H2A C2 H2C 109.5
H2B C2 H2C 109.5
N1 C3 C4 122.06(19)
N1 C3 H3 119.0
C4 C3 H3 119.0
C3 C4 C5 118.70(18)
C3 C4 H4 120.7
C5 C4 H4 120.7
C6 C5 C4 119.37(19)
C6 C5 H5 120.3
C4 C5 H5 120.3
C5 C6 C7 118.95(19)
C5 C6 H6 120.5
C7 C6 H6 120.5
N1 C7 C6 121.37(17)
N1 C7 C8 115.70(15)
C6 C7 C8 122.91(17)
N2 C8 C7 108.86(14)
N2 C8 H8A 109.9
C7 C8 H8A 109.9
N2 C8 H8B 109.9
C7 C8 H8B 109.9
H8A C8 H8B 108.3
C10 C9 C14 118.89(18)
C10 C9 P1 119.12(14)
C14 C9 P1 121.89(14)
C11 C10 C9 120.54(18)
C11 C10 H10 119.7
C9 C10 H10 119.7
C12 C11 C10 119.70(19)
C12 C11 H11 120.1
C10 C11 H11 120.1
C13 C12 C11 120.33(19)
C13 C12 H12 119.8
C11 C12 H12 119.8
C12 C13 C14 120.19(19)
C12 C13 H13 119.9
C14 C13 H13 119.9
C13 C14 C9 120.32(19)
C13 C14 H14 119.8
C9 C14 H14 119.8
C20 C15 C16 118.77(17)
C20 C15 P1 121.80(14)
C16 C15 P1 119.00(15)
C17 C16 C15 120.50(19)
C17 C16 H16 119.7
C15 C16 H16 119.7
C18 C17 C16 120.28(19)
C18 C17 H17 119.9
C16 C17 H17 119.9
C17 C18 C19 119.98(18)
C17 C18 H18 120.0
C19 C18 H18 120.0
C18 C19 C20 120.01(19)
C18 C19 H19 120.0
C20 C19 H19 120.0
C15 C20 C19 120.45(18)
C15 C20 H20 119.8
C19 C20 H20 119.8

loop_
_geom_bond_atom_site_label_1
_geom_bond_atom_site_label_2
_geom_bond_distance
Al1 N2 1.8836(15)
Al1 C1 1.961(2)
Al1 C2 1.964(2)
Al1 N1 2.0055(16)
Se1 P1 2.1161(5)
P1 N2 1.6314(15)
P1 C9 1.8101(19)
P1 C15 1.8187(18)
N1 C7 1.340(2)
N1 C3 1.349(2)
N2 C8 1.465(2)
C1 H1A 0.9600
C1 H1B 0.9600
C1 H1C 0.9600
C2 H2A 0.9600
C2 H2B 0.9600
C2 H2C 0.9600
C3 C4 1.373(3)
C3 H3 0.9300
C4 C5 1.393(3)
C4 H4 0.9300
C5 C6 1.381(3)
C5 H5 0.9300
C6 C7 1.391(3)
C6 H6 0.9300
C7 C8 1.499(2)
C8 H8A 0.9700
C8 H8B 0.9700
C9 C10 1.394(3)
C9 C14 1.396(3)
C10 C11 1.393(3)
C10 H10 0.9300
C11 C12 1.383(3)
C11 H11 0.9300
C12 C13 1.380(3)
C12 H12 0.9300
C13 C14 1.388(3)
C13 H13 0.9300
C14 H14 0.9300
C15 C20 1.394(3)
C15 C16 1.396(3)
C16 C17 1.389(3)
C16 H16 0.9300
C17 C18 1.380(3)
C17 H17 0.9300
C18 C19 1.385(3)
C18 H18 0.9300
C19 C20 1.395(3)
C19 H19 0.9300
C20 H20 0.9300

loop_
_geom_hbond_atom_site_label_D
_geom_hbond_atom_site_label_H
_geom_hbond_atom_site_label_A
_geom_hbond_distance_DH
_geom_hbond_distance_HA
_geom_hbond_distance_DA
_geom_hbond_angle_DHA
C16 H16 Se1 0.93 2.96 3.479(2) 116.4
C16 H16 Se1 0.93 2.96 3.479(2) 116.4
